data_7061966
loop_
_publ_author_name
'Ma, Huifang'
'Liang, Jie'
'Ablajan, Keyume'

_publ_section_title
;
 One-pot synthesis of multisubstituted spirocyclopropanes mediated by
 \a-picoline
;
_journal_issue 41
_journal_name_full 'New Journal of Chemistry'
_journal_page_first 19857
_journal_page_last 19862
_journal_paper_doi 10.1039/D2NJ04102B
_journal_volume 46
_journal_year 2022
_chemical_formula_moiety 'C25 H17 Br2 N O3'
_chemical_formula_sum 'C25 H17 Br2 N O3'
_chemical_formula_weight 539.21
_space_group_crystal_system triclinic
_space_group_IT_number 2
_space_group_name_Hall '-P 1'
_space_group_name_H-M_alt 'P -1'
_atom_sites_solution_hydrogens geom
_atom_sites_solution_primary dual
_audit_creation_date 2018-10-02
_audit_creation_method
;
Olex2 1.2
(compiled 2018.05.29 svn.r3508 for OlexSys, GUI svn.r5506)
;
_audit_update_record
;
2018-12-01 deposited with the CCDC.	2022-09-28 downloaded from the CCDC.
;
_cell_angle_alpha 78.549(5)
_cell_angle_beta 83.673(5)
_cell_angle_gamma 76.958(5)
_cell_formula_units_Z 2
_cell_length_a 7.0127(4)
_cell_length_b 10.5218(6)
_cell_length_c 14.9131(8)
_cell_measurement_reflns_used 5486
_cell_measurement_temperature 100.00(10)
_cell_measurement_theta_max 29.1880
_cell_measurement_theta_min 2.2420
_cell_volume 1048.19(11)
_computing_cell_refinement 'CrysAlisPro 1.171.38.43f (Rigaku OD, 2015)'
_computing_data_collection 'CrysAlisPro 1.171.38.43f (Rigaku OD, 2015)'
_computing_data_reduction 'CrysAlisPro 1.171.38.43f (Rigaku OD, 2015)'
_computing_molecular_graphics 'Olex2 (Dolomanov et al., 2009)'
_computing_publication_material 'Olex2 (Dolomanov et al., 2009)'
_computing_structure_refinement 'ShelXL (Sheldrick, 2015)'
_computing_structure_solution 'ShelXT (Sheldrick, 2015)'
_diffrn_ambient_environment N~2~
_diffrn_ambient_temperature 100.00(10)
_diffrn_detector 'CCD plate'
_diffrn_detector_area_resol_mean 5.2684
_diffrn_detector_type AtlasS2
_diffrn_measured_fraction_theta_full 0.999
_diffrn_measured_fraction_theta_max 0.999
_diffrn_measurement_details
;
List of Runs (angles in degrees, time in seconds):

  # Type    Start    End  Width  t~exp~   \w     \q     \k     \f   Frames
#--------------------------------------------------------------------------
  1  \w    -60.00  40.00   1.00    1.50    --   11.74 -57.00   0.00  100
  2  \w    -21.00  88.00   1.00    1.50    --   11.74  77.00 -90.00  109
  3  \w    -16.00  85.00   1.00    1.50    --   11.74  57.00 150.00  101
  4  \w     34.00  99.00   1.00    1.50    --   11.74-178.00   0.00   65
  5  \w    -16.00  25.00   1.00    1.50    --   11.74  57.00  30.00   41
  6  \w    -20.00  53.00   1.00    1.50    --   11.74 -99.00-180.00   73
;
_diffrn_measurement_device 'four-circle diffractometer'
_diffrn_measurement_device_type 'SuperNova, Dual, Cu at zero, AtlasS2'
_diffrn_measurement_method '\w scans'
_diffrn_orient_matrix_type 'CrysAlisPro convention (1999,Acta A55,543-557)'
_diffrn_orient_matrix_UB_11 -0.0820459000
_diffrn_orient_matrix_UB_12 -0.0045901000
_diffrn_orient_matrix_UB_13 0.0319265000
_diffrn_orient_matrix_UB_21 0.0210836000
_diffrn_orient_matrix_UB_22 0.0501874000
_diffrn_orient_matrix_UB_23 0.0204712000
_diffrn_orient_matrix_UB_31 -0.0604483000
_diffrn_orient_matrix_UB_32 0.0490672000
_diffrn_orient_matrix_UB_33 -0.0304581000
_diffrn_radiation_monochromator mirror
_diffrn_radiation_probe x-ray
_diffrn_radiation_type MoK\a
_diffrn_radiation_wavelength 0.71073
_diffrn_reflns_av_R_equivalents 0.0457
_diffrn_reflns_av_unetI/netI 0.0484
_diffrn_reflns_Laue_measured_fraction_full 0.999
_diffrn_reflns_Laue_measured_fraction_max 0.999
_diffrn_reflns_limit_h_max 8
_diffrn_reflns_limit_h_min -8
_diffrn_reflns_limit_k_max 12
_diffrn_reflns_limit_k_min -12
_diffrn_reflns_limit_l_max 17
_diffrn_reflns_limit_l_min -17
_diffrn_reflns_number 11956
_diffrn_reflns_point_group_measured_fraction_full 0.999
_diffrn_reflns_point_group_measured_fraction_max 0.999
_diffrn_reflns_theta_full 24.990
_diffrn_reflns_theta_max 24.990
_diffrn_reflns_theta_min 2.240
_diffrn_source 'micro-focus sealed X-ray tube'
_diffrn_source_type 'SuperNova (Mo) X-ray Source'
_exptl_absorpt_coefficient_mu 3.895
_exptl_absorpt_correction_T_max 1.00000
_exptl_absorpt_correction_T_min 0.48416
_exptl_absorpt_correction_type multi-scan
_exptl_absorpt_process_details
;
CrysAlisPro 1.171.38.43f (Rigaku Oxford Diffraction, 2015)
Empirical absorption correction using spherical harmonics,
 implemented in SCALE3 ABSPACK scaling algorithm.
;
_exptl_crystal_colour brown
_exptl_crystal_colour_primary brown
_exptl_crystal_density_diffrn 1.708
_exptl_crystal_description block
_exptl_crystal_F_000 536
_exptl_crystal_size_max 0.12
_exptl_crystal_size_mid 0.11
_exptl_crystal_size_min 0.09
_refine_diff_density_max 0.427
_refine_diff_density_min -0.539
_refine_diff_density_rms 0.088
_refine_ls_extinction_method none
_refine_ls_goodness_of_fit_ref 1.039
_refine_ls_hydrogen_treatment constr
_refine_ls_matrix_type full
_refine_ls_number_parameters 281
_refine_ls_number_reflns 3711
_refine_ls_number_restraints 0
_refine_ls_restrained_S_all 1.039
_refine_ls_R_factor_all 0.0383
_refine_ls_R_factor_gt 0.0317
_refine_ls_shift/su_max 0.001
_refine_ls_shift/su_mean 0.000
_refine_ls_structure_factor_coef Fsqd
_refine_ls_weighting_details 'w=1/[\s^2^(Fo^2^)+(0.0306P)^2^] where P=(Fo^2^+2Fc^2^)/3'
_refine_ls_weighting_scheme calc
_refine_ls_wR_factor_gt 0.0674
_refine_ls_wR_factor_ref 0.0705
_reflns_Friedel_coverage 0.000
_reflns_number_gt 3270
_reflns_number_total 3711
_reflns_threshold_expression 'I > 2\s(I)'
_cod_data_source_file d2nj04102b2.cif
_cod_data_source_block mhf
_cod_depositor_comments 'Adding full bibliography for 7061965--7061966.cif.'
_cod_database_code 7061966
_shelx_shelxl_version_number 2018/3
_shelx_space_group_comment
;
The symmetry employed for this shelxl refinement is uniquely defined
by the following loop, which should always be used as a source of
symmetry information in preference to the above space-group names.
They are only intended as comments.
;
_reflns_odcompleteness_completeness 99.95
_reflns_odcompleteness_iscentric 1
_reflns_odcompleteness_theta 26.32
_olex2_refinement_description
;
1. Fixed Uiso
 At 1.2 times of:
  All C(H) groups
 At 1.5 times of:
  All C(H,H,H) groups
2.a Ternary CH refined with riding coordinates:
 C8(H8), C10(H10)
2.b Aromatic/amide H refined with riding coordinates:
 C2(H2), C3(H3), C25(H25), C15(H15), C6(H6), C24(H24), C21(H21), C5(H5),
 C16(H16), C22(H22), C17(H17), C18(H18)
2.c Idealised Me refined as rotating group:
 C12(H12A,H12B,H12C)
;
_olex2_submission_special_instructions 'No special instructions were received'
_oxdiff_exptl_absorpt_empirical_details
;
Empirical correction (ABSPACK) includes:
- Absorption correction using spherical harmonics
- Frame scaling
- Detector area scaling
;
_oxdiff_exptl_absorpt_empirical_full_max 1.576
_oxdiff_exptl_absorpt_empirical_full_min 0.784

loop_
_space_group_symop_operation_xyz
'x, y, z'
'-x, -y, -z'

loop_
_atom_site_label
_atom_site_type_symbol
_atom_site_fract_x
_atom_site_fract_y
_atom_site_fract_z
_atom_site_U_iso_or_equiv
_atom_site_adp_type
_atom_site_occupancy
_atom_site_site_symmetry_order
_atom_site_calc_flag
_atom_site_refinement_flags_posn
_atom_site_refinement_flags_adp
_atom_site_refinement_flags_occupancy
_atom_site_disorder_assembly
_atom_site_disorder_group
Br2 Br 1.14995(4) -0.00099(3) 0.85589(2) 0.01946(10) Uani 1 1 d . . . . .
Br1 Br -0.11005(4) 1.34990(3) 0.47078(2) 0.02018(10) Uani 1 1 d . . . . .
O1 O 0.6951(3) 0.92359(19) 0.66131(12) 0.0169(4) Uani 1 1 d . . . . .
O3 O 0.5371(3) 0.52025(19) 0.61319(13) 0.0183(5) Uani 1 1 d . . . . .
O2 O 0.2637(3) 0.5630(2) 0.77574(13) 0.0250(5) Uani 1 1 d . . . . .
N1 N 0.3158(3) 0.6318(2) 0.90599(15) 0.0166(5) Uani 1 1 d . . . . .
C1 C 0.3735(4) 1.0124(3) 0.61297(17) 0.0114(6) Uani 1 1 d . . . . .
C2 C 0.4123(4) 1.1375(3) 0.57836(17) 0.0130(6) Uani 1 1 d . . . . .
H2 H 0.536857 1.152082 0.582242 0.016 Uiso 1 1 calc R . . . .
C7 C 0.5343(4) 0.9030(3) 0.65110(17) 0.0135(6) Uani 1 1 d . . . . .
C8 C 0.4945(4) 0.7666(3) 0.67749(17) 0.0119(6) Uani 1 1 d . . . . .
H8 H 0.387669 0.750851 0.646716 0.014 Uiso 1 1 calc R . . . .
C4 C 0.0858(4) 1.2165(3) 0.53293(17) 0.0143(6) Uani 1 1 d . . . . .
C3 C 0.2710(4) 1.2405(3) 0.53847(17) 0.0141(6) Uani 1 1 d . . . . .
H3 H 0.298640 1.323819 0.515854 0.017 Uiso 1 1 calc R . . . .
C20 C 0.7659(4) 0.3979(3) 0.71918(17) 0.0126(6) Uani 1 1 d . . . . .
C25 C 0.9438(4) 0.3958(3) 0.75469(18) 0.0175(6) Uani 1 1 d . . . . .
H25 H 0.986115 0.474492 0.750900 0.021 Uiso 1 1 calc R . . . .
C15 C 0.7034(4) 0.8122(3) 0.86755(18) 0.0152(6) Uani 1 1 d . . . . .
H15 H 0.793758 0.833898 0.819623 0.018 Uiso 1 1 calc R . . . .
C6 C 0.1834(4) 0.9935(3) 0.60929(17) 0.0138(6) Uani 1 1 d . . . . .
H6 H 0.153174 0.911485 0.633991 0.017 Uiso 1 1 calc R . . . .
C14 C 0.5642(4) 0.7430(3) 0.85643(17) 0.0138(6) Uani 1 1 d . . . . .
C10 C 0.6560(4) 0.6495(3) 0.69982(17) 0.0123(6) Uani 1 1 d . . . . .
H10 H 0.787447 0.667939 0.697732 0.015 Uiso 1 1 calc R . . . .
C24 C 1.0561(4) 0.2777(3) 0.79511(19) 0.0190(7) Uani 1 1 d . . . . .
H24 H 1.174392 0.276229 0.818431 0.023 Uiso 1 1 calc R . . . .
C23 C 0.9917(4) 0.1614(3) 0.80081(18) 0.0154(6) Uani 1 1 d . . . . .
C13 C 0.4379(4) 0.7057(3) 0.93125(18) 0.0130(6) Uani 1 1 d . . . . .
C21 C 0.7051(4) 0.2793(3) 0.72629(17) 0.0148(6) Uani 1 1 d . . . . .
H21 H 0.587782 0.279877 0.702451 0.018 Uiso 1 1 calc R . . . .
C5 C 0.0402(4) 1.0955(3) 0.56937(17) 0.0150(6) Uani 1 1 d . . . . .
H5 H -0.085845 1.082435 0.567151 0.018 Uiso 1 1 calc R . . . .
C19 C 0.6456(4) 0.5218(3) 0.67103(17) 0.0128(6) Uani 1 1 d . . . . .
C16 C 0.7049(4) 0.8488(3) 0.95286(18) 0.0183(7) Uani 1 1 d . . . . .
H16 H 0.796328 0.896372 0.961352 0.022 Uiso 1 1 calc R . . . .
C9 C 0.5139(4) 0.6925(3) 0.77780(17) 0.0136(6) Uani 1 1 d . . . . .
C11 C 0.3512(4) 0.6193(3) 0.81613(18) 0.0163(6) Uani 1 1 d . . . . .
C22 C 0.8144(4) 0.1613(3) 0.76771(18) 0.0156(6) Uani 1 1 d . . . . .
H22 H 0.770538 0.082806 0.773501 0.019 Uiso 1 1 calc R . . . .
C17 C 0.5728(4) 0.8153(3) 1.02427(19) 0.0195(7) Uani 1 1 d . . . . .
H17 H 0.573733 0.843173 1.079590 0.023 Uiso 1 1 calc R . . . .
C18 C 0.4383(4) 0.7407(3) 1.01531(18) 0.0193(7) Uani 1 1 d . . . . .
H18 H 0.352048 0.715523 1.064112 0.023 Uiso 1 1 calc R . . . .
C12 C 0.1693(4) 0.5762(3) 0.9664(2) 0.0237(7) Uani 1 1 d . . . . .
H12A H 0.231000 0.513742 1.016270 0.035 Uiso 1 1 calc GR . . . .
H12B H 0.102575 0.532008 0.933158 0.035 Uiso 1 1 calc GR . . . .
H12C H 0.076401 0.645835 0.990042 0.035 Uiso 1 1 calc GR . . . .

loop_
_atom_site_aniso_label
_atom_site_aniso_U_11
_atom_site_aniso_U_22
_atom_site_aniso_U_33
_atom_site_aniso_U_23
_atom_site_aniso_U_13
_atom_site_aniso_U_12
Br2 0.02533(18) 0.01140(18) 0.01962(17) -0.00169(12) -0.00689(13) 0.00194(13)
Br1 0.02221(18) 0.01555(19) 0.01962(17) -0.00182(13) -0.00616(13) 0.00372(13)
O1 0.0156(10) 0.0136(11) 0.0222(10) -0.0023(9) -0.0031(8) -0.0046(9)
O3 0.0239(11) 0.0141(11) 0.0185(10) -0.0046(9) -0.0082(9) -0.0025(9)
O2 0.0274(12) 0.0288(14) 0.0255(11) -0.0092(10) 0.0012(9) -0.0173(10)
N1 0.0186(13) 0.0148(14) 0.0172(12) -0.0025(11) 0.0033(10) -0.0076(11)
C1 0.0143(14) 0.0119(16) 0.0091(13) -0.0060(11) -0.0011(11) -0.0014(12)
C2 0.0152(14) 0.0133(16) 0.0129(14) -0.0044(12) -0.0009(11) -0.0060(12)
C7 0.0198(15) 0.0124(16) 0.0082(13) -0.0020(11) 0.0008(11) -0.0037(13)
C8 0.0162(14) 0.0102(15) 0.0087(13) -0.0004(11) -0.0029(11) -0.0014(12)
C4 0.0185(15) 0.0139(16) 0.0089(13) -0.0052(12) -0.0032(11) 0.0036(13)
C3 0.0232(16) 0.0085(16) 0.0112(14) -0.0021(12) -0.0005(12) -0.0045(13)
C20 0.0155(14) 0.0121(16) 0.0111(13) -0.0047(12) 0.0004(11) -0.0029(12)
C25 0.0224(16) 0.0108(16) 0.0210(15) -0.0030(13) -0.0061(13) -0.0047(13)
C15 0.0168(15) 0.0102(16) 0.0182(14) -0.0013(12) -0.0026(12) -0.0023(12)
C6 0.0186(15) 0.0096(16) 0.0129(14) -0.0033(12) 0.0011(12) -0.0022(12)
C14 0.0162(15) 0.0079(15) 0.0158(14) -0.0024(12) -0.0030(12) 0.0018(12)
C10 0.0134(14) 0.0120(16) 0.0107(13) -0.0019(11) 0.0008(11) -0.0020(12)
C24 0.0215(16) 0.0146(17) 0.0231(16) -0.0039(13) -0.0113(13) -0.0031(13)
C23 0.0206(15) 0.0103(16) 0.0129(14) -0.0020(12) -0.0017(12) 0.0022(12)
C13 0.0119(14) 0.0083(16) 0.0166(14) -0.0009(12) -0.0027(12) 0.0018(12)
C21 0.0173(15) 0.0144(17) 0.0144(14) -0.0055(12) -0.0034(12) -0.0029(13)
C5 0.0134(14) 0.0173(17) 0.0159(14) -0.0063(13) 0.0000(12) -0.0042(13)
C19 0.0162(14) 0.0118(16) 0.0098(13) -0.0010(11) 0.0014(12) -0.0038(12)
C16 0.0221(16) 0.0126(17) 0.0222(16) -0.0063(13) -0.0085(13) -0.0017(13)
C9 0.0181(15) 0.0106(16) 0.0120(14) 0.0001(12) -0.0012(11) -0.0045(12)
C11 0.0170(15) 0.0129(16) 0.0172(15) -0.0018(12) -0.0007(12) -0.0004(13)
C22 0.0215(15) 0.0114(16) 0.0163(14) -0.0052(12) -0.0028(12) -0.0051(13)
C17 0.0251(16) 0.0187(18) 0.0147(15) -0.0068(13) -0.0079(13) 0.0015(14)
C18 0.0208(16) 0.0202(18) 0.0140(14) -0.0012(13) -0.0009(12) -0.0001(14)
C12 0.0204(16) 0.0237(19) 0.0249(16) -0.0007(14) 0.0036(13) -0.0062(14)

loop_
_atom_type_symbol
_atom_type_description
_atom_type_scat_dispersion_real
_atom_type_scat_dispersion_imag
_atom_type_scat_source
C C 0.0033 0.0016 'International Tables Vol C Tables 4.2.6.8 and 6.1.1.4'
H H 0.0000 0.0000 'International Tables Vol C Tables 4.2.6.8 and 6.1.1.4'
Br Br -0.2901 2.4595 'International Tables Vol C Tables 4.2.6.8 and 6.1.1.4'
N N 0.0061 0.0033 'International Tables Vol C Tables 4.2.6.8 and 6.1.1.4'
O O 0.0106 0.0060 'International Tables Vol C Tables 4.2.6.8 and 6.1.1.4'

loop_
_geom_angle_atom_site_label_1
_geom_angle_atom_site_label_2
_geom_angle_atom_site_label_3
_geom_angle
_geom_angle_site_symmetry_1
_geom_angle_site_symmetry_3
_geom_angle_publ_flag
C13 N1 C12 124.8(2) . . ?
C11 N1 C13 111.8(2) . . ?
C11 N1 C12 123.4(2) . . ?
C2 C1 C7 119.5(2) . . ?
C2 C1 C6 118.3(2) . . ?
C6 C1 C7 122.2(3) . . ?
C3 C2 C1 121.7(2) . . ?
O1 C7 C1 121.4(3) . . ?
O1 C7 C8 120.5(2) . . ?
C1 C7 C8 118.1(2) . . ?
C7 C8 C9 119.7(2) . . ?
C10 C8 C7 121.0(2) . . ?
C10 C8 C9 59.98(17) . . ?
C3 C4 Br1 120.5(2) . . ?
C5 C4 Br1 117.9(2) . . ?
C5 C4 C3 121.6(2) . . ?
C2 C3 C4 118.3(3) . . ?
C25 C20 C19 122.0(3) . . ?
C21 C20 C25 118.8(3) . . ?
C21 C20 C19 119.2(2) . . ?
C24 C25 C20 120.2(3) . . ?
C14 C15 C16 118.4(3) . . ?
C5 C6 C1 120.7(3) . . ?
C15 C14 C13 119.3(2) . . ?
C15 C14 C9 133.7(3) . . ?
C13 C14 C9 107.0(2) . . ?
C8 C10 C19 118.5(2) . . ?
C8 C10 C9 62.12(17) . . ?
C19 C10 C9 117.4(2) . . ?
C25 C24 C23 119.5(3) . . ?
C24 C23 Br2 118.9(2) . . ?
C24 C23 C22 121.3(3) . . ?
C22 C23 Br2 119.8(2) . . ?
C14 C13 N1 109.8(2) . . ?
C18 C13 N1 127.4(3) . . ?
C18 C13 C14 122.8(3) . . ?
C22 C21 C20 121.4(2) . . ?
C4 C5 C6 119.4(2) . . ?
O3 C19 C20 121.4(3) . . ?
O3 C19 C10 121.3(2) . . ?
C20 C19 C10 117.2(2) . . ?
C17 C16 C15 120.9(3) . . ?
C14 C9 C8 127.4(2) . . ?
C14 C9 C10 125.7(2) . . ?
C14 C9 C11 105.0(2) . . ?
C10 C9 C8 57.90(16) . . ?
C10 C9 C11 120.7(2) . . ?
C11 C9 C8 114.7(2) . . ?
O2 C11 N1 125.6(3) . . ?
O2 C11 C9 127.9(2) . . ?
N1 C11 C9 106.4(2) . . ?
C21 C22 C23 118.7(3) . . ?
C16 C17 C18 121.3(3) . . ?
C13 C18 C17 117.2(3) . . ?

loop_
_geom_bond_atom_site_label_1
_geom_bond_atom_site_label_2
_geom_bond_distance
_geom_bond_site_symmetry_2
_geom_bond_publ_flag
Br2 C23 1.901(3) . ?
Br1 C4 1.900(3) . ?
O1 C7 1.225(3) . ?
O3 C19 1.216(3) . ?
O2 C11 1.216(3) . ?
N1 C13 1.403(3) . ?
N1 C11 1.363(3) . ?
N1 C12 1.438(4) . ?
C1 C2 1.391(4) . ?
C1 C7 1.488(4) . ?
C1 C6 1.400(4) . ?
C2 C3 1.378(4) . ?
C7 C8 1.492(4) . ?
C8 C10 1.484(4) . ?
C8 C9 1.548(3) . ?
C4 C3 1.392(4) . ?
C4 C5 1.375(4) . ?
C20 C25 1.402(4) . ?
C20 C21 1.389(4) . ?
C20 C19 1.480(4) . ?
C25 C24 1.376(4) . ?
C15 C14 1.384(4) . ?
C15 C16 1.402(4) . ?
C6 C5 1.380(4) . ?
C14 C13 1.396(4) . ?
C14 C9 1.485(4) . ?
C10 C19 1.508(4) . ?
C10 C9 1.517(4) . ?
C24 C23 1.382(4) . ?
C23 C22 1.387(4) . ?
C13 C18 1.376(4) . ?
C21 C22 1.371(4) . ?
C16 C17 1.378(4) . ?
C9 C11 1.517(4) . ?
C17 C18 1.388(4) . ?
